data_4121370
loop_
_publ_author_name
'Kohsuke Ohmatsu'
'Yuichiro Ando'
'Takashi Ooi'

_publ_section_title
;
 Asymmetric Substitution at the Tetrasubstituted Chiral Carbon: Catalytic
 Ring-Opening Alkylation of Racemic 2,2-Disubstituted Aziridines with
 3-Substituted Oxindoles
;
_journal_name_full 'Journal of the American Chemical Society'
_journal_page_first 18706
_journal_page_last 18709
_journal_paper_doi 10.1021/ja411647x
_journal_volume 135
_journal_year 2013
_chemical_absolute_configuration R,S
_chemical_formula_sum 'C36 H41 N2 O5 S'
_chemical_formula_weight 613.77
_chemical_name_systematic
; 
 ? 
;
_space_group_IT_number 19
_symmetry_cell_setting orthorhombic
_symmetry_space_group_name_Hall 'P 2ac 2ab'
_symmetry_space_group_name_H-M 'P 21 21 21'
_atom_sites_solution_hydrogens geom
_atom_sites_solution_primary direct
_atom_sites_solution_secondary difmap
_audit_creation_method SHELXL-97
_cell_angle_alpha 90.00
_cell_angle_beta 90.00
_cell_angle_gamma 90.00
_cell_formula_units_Z 4
_cell_length_a 6.493(2)
_cell_length_b 16.778(6)
_cell_length_c 30.179(11)
_cell_measurement_temperature 103(2)
_cell_volume 3288(2)
_computing_structure_refinement 'SHELXL-97 (Sheldrick, 1997)'
_computing_structure_solution 'SHELXS-97 (Sheldrick, 1990)'
_diffrn_ambient_temperature 103(2)
_diffrn_detector_area_resol_mean 28.5714
_diffrn_measured_fraction_theta_full 0.996
_diffrn_measured_fraction_theta_max 0.996
_diffrn_measurement_device_type
;
Saturn70 CCD (4x4 bin mode) with MicroMax-007
;
_diffrn_measurement_method dtprofit.ref
_diffrn_radiation_monochromator Confocal
_diffrn_radiation_source 'Rotating Anode'
_diffrn_radiation_type MoK\a
_diffrn_radiation_wavelength 0.71075
_diffrn_reflns_av_R_equivalents 0.0952
_diffrn_reflns_av_sigmaI/netI 0.1055
_diffrn_reflns_limit_h_max 8
_diffrn_reflns_limit_h_min -8
_diffrn_reflns_limit_k_max 21
_diffrn_reflns_limit_k_min -19
_diffrn_reflns_limit_l_max 38
_diffrn_reflns_limit_l_min -38
_diffrn_reflns_number 26453
_diffrn_reflns_theta_full 27.37
_diffrn_reflns_theta_max 27.37
_diffrn_reflns_theta_min 3.16
_exptl_absorpt_coefficient_mu 0.143
_exptl_absorpt_correction_T_max 0.9929
_exptl_absorpt_correction_T_min 0.9584
_exptl_absorpt_correction_type multi-scan
_exptl_crystal_colour Colorless
_exptl_crystal_density_diffrn 1.240
_exptl_crystal_description Prism
_exptl_crystal_F_000 1308
_exptl_crystal_size_max 0.30
_exptl_crystal_size_mid 0.05
_exptl_crystal_size_min 0.05
_refine_diff_density_max 0.726
_refine_diff_density_min -0.540
_refine_diff_density_rms 0.069
_refine_ls_abs_structure_details 'Flack H D (1983), Acta Cryst. A39, 876-881'
_refine_ls_abs_structure_Flack 0.06(13)
_refine_ls_extinction_method none
_refine_ls_goodness_of_fit_ref 1.016
_refine_ls_hydrogen_treatment mixed
_refine_ls_matrix_type full
_refine_ls_number_parameters 405
_refine_ls_number_reflns 7433
_refine_ls_number_restraints 0
_refine_ls_restrained_S_all 1.016
_refine_ls_R_factor_all 0.1011
_refine_ls_R_factor_gt 0.0784
_refine_ls_shift/su_max 0.004
_refine_ls_shift/su_mean 0.000
_refine_ls_structure_factor_coef Fsqd
_refine_ls_weighting_details 'calc w=1/[\s^2^(Fo^2^)+(0.0908P)^2^+0.0000P] where P=(Fo^2^+2Fc^2^)/3'
_refine_ls_weighting_scheme calc
_refine_ls_wR_factor_gt 0.1907
_refine_ls_wR_factor_ref 0.2145
_reflns_number_gt 5131
_reflns_number_total 7433
_reflns_threshold_expression >2sigma(I)
_cod_data_source_file ja411647x_si_005.cif
_cod_data_source_block shelxs
_cod_database_code 4121370

loop_
_symmetry_equiv_pos_as_xyz
'x, y, z'
'x+1/2, -y+1/2, -z'
'-x, y+1/2, -z+1/2'
'-x+1/2, -y, z+1/2'

loop_
_atom_site_label
_atom_site_type_symbol
_atom_site_fract_x
_atom_site_fract_y
_atom_site_fract_z
_atom_site_U_iso_or_equiv
_atom_site_adp_type
_atom_site_occupancy
_atom_site_symmetry_multiplicity
_atom_site_calc_flag
_atom_site_refinement_flags
S1 S 0.06838(16) 0.55481(6) 0.06547(3) 0.0430(3) Uani 1 1 d .
O3 O 0.2705(4) 0.54603(15) 0.22113(9) 0.0436(7) Uani 1 1 d .
O5 O 0.0265(5) 0.50879(18) 0.28832(9) 0.0498(7) Uani 1 1 d .
N2 N 0.2830(5) 0.42932(18) 0.26379(10) 0.0360(7) Uani 1 1 d .
C28 C 0.2253(6) 0.6423(2) 0.06735(12) 0.0372(8) Uani 1 1 d .
C16 C 0.4033(6) 0.3575(2) 0.26181(12) 0.0341(8) Uani 1 1 d .
N1 N 0.2114(6) 0.4816(2) 0.08367(11) 0.0466(9) Uani 1 1 d .
H1 H 0.2271 0.4383 0.0688 0.056 Uiso 1 1 calc R
O2 O 0.0215(5) 0.53519(19) 0.02026(9) 0.0519(8) Uani 1 1 d .
C17 C 0.4165(7) 0.2963(2) 0.29327(13) 0.0405(9) Uani 1 1 d .
H17 H 0.3404 0.2978 0.3194 0.049 Uiso 1 1 calc R
C21 C 0.5146(6) 0.3572(2) 0.22248(12) 0.0341(8) Uani 1 1 d .
C29 C 0.4038(6) 0.6435(2) 0.04030(13) 0.0410(9) Uani 1 1 d .
C33 C 0.1768(7) 0.7048(3) 0.09612(14) 0.0463(10) Uani 1 1 d .
O4 O 0.1590(6) 0.4155(2) 0.33422(10) 0.0624(10) Uani 1 1 d .
C3 C 0.4819(7) 0.3603(2) 0.11935(13) 0.0419(9) Uani 1 1 d .
C20 C 0.6496(6) 0.2933(2) 0.21422(12) 0.0377(8) Uani 1 1 d .
H20 H 0.7272 0.2923 0.1883 0.045 Uiso 1 1 calc R
C14 C 0.4758(6) 0.4309(2) 0.19595(11) 0.0321(8) Uani 1 1 d .
C22 C 0.6733(6) 0.4815(2) 0.19039(13) 0.0398(9) Uani 1 1 d .
H22A H 0.7487 0.4820 0.2178 0.060 Uiso 1 1 calc R
H22B H 0.6363 0.5351 0.1825 0.060 Uiso 1 1 calc R
H22C H 0.7575 0.4590 0.1674 0.060 Uiso 1 1 calc R
C2 C 0.3566(6) 0.4134(2) 0.15045(12) 0.0339(8) Uani 1 1 d .
C6 C 0.7378(7) 0.2743(3) 0.06195(15) 0.0493(10) Uani 1 1 d .
C13 C 0.1485(6) 0.3746(3) 0.16192(13) 0.0423(9) Uani 1 1 d .
H13A H 0.0771 0.3612 0.1351 0.063 Uiso 1 1 calc R
H13B H 0.0669 0.4113 0.1789 0.063 Uiso 1 1 calc R
H13C H 0.1717 0.3271 0.1789 0.063 Uiso 1 1 calc R
C15 C 0.3290(6) 0.4779(2) 0.22675(12) 0.0366(8) Uani 1 1 d .
C5 C 0.7765(8) 0.3526(3) 0.06724(16) 0.0576(12) Uani 1 1 d .
H5 H 0.8844 0.3769 0.0521 0.069 Uiso 1 1 calc R
C11 C 0.5705(8) 0.2354(3) 0.08104(14) 0.0516(11) Uani 1 1 d .
C4 C 0.6543(7) 0.3959(3) 0.09527(14) 0.0555(12) Uani 1 1 d .
H4 H 0.6820 0.4498 0.0991 0.067 Uiso 1 1 calc R
C18 C 0.5483(7) 0.2331(2) 0.28379(12) 0.0416(9) Uani 1 1 d .
H18 H 0.5583 0.1909 0.3036 0.050 Uiso 1 1 calc R
C30 C 0.5282(8) 0.7112(3) 0.04116(13) 0.0504(11) Uani 1 1 d .
H30 H 0.6444 0.7133 0.0232 0.060 Uiso 1 1 calc R
C23 C 0.1533(7) 0.4494(3) 0.29963(13) 0.0428(9) Uani 1 1 d .
C19 C 0.6669(7) 0.2320(2) 0.24470(13) 0.0426(9) Uani 1 1 d .
H19 H 0.7570 0.1900 0.2394 0.051 Uiso 1 1 calc R
C1 C 0.3122(8) 0.4937(3) 0.12698(13) 0.0476(11) Uani 1 1 d .
H1A H 0.2240 0.5261 0.1457 0.057 Uiso 1 1 calc R
H1B H 0.4405 0.5223 0.1227 0.057 Uiso 1 1 calc R
C24 C -0.1046(7) 0.5471(3) 0.32308(14) 0.0497(11) Uani 1 1 d .
C34 C 0.4793(7) 0.5759(3) 0.01124(15) 0.0521(11) Uani 1 1 d .
H34A H 0.5688 0.5967 -0.0113 0.078 Uiso 1 1 calc R
H34B H 0.3636 0.5501 -0.0024 0.078 Uiso 1 1 calc R
H34C H 0.5534 0.5381 0.0290 0.078 Uiso 1 1 calc R
C10 C 0.5220(10) 0.1559(3) 0.07349(16) 0.0664(14) Uani 1 1 d .
H10 H 0.4084 0.1323 0.0869 0.080 Uiso 1 1 calc R
C32 C 0.3116(8) 0.7722(3) 0.09538(15) 0.0561(12) Uani 1 1 d .
H32 H 0.2827 0.8150 0.1139 0.067 Uiso 1 1 calc R
C31 C 0.4813(8) 0.7762(3) 0.06858(14) 0.0539(12) Uani 1 1 d .
C12 C 0.4389(8) 0.2824(3) 0.11178(14) 0.0525(11) Uani 1 1 d .
H12 H 0.3274 0.2584 0.1258 0.063 Uiso 1 1 calc R
C7 C 0.8718(11) 0.2249(4) 0.03212(16) 0.0741(17) Uani 1 1 d .
H7 H 0.9843 0.2481 0.0181 0.089 Uiso 1 1 calc R
C25 C -0.2199(8) 0.6103(3) 0.29526(17) 0.0662(14) Uani 1 1 d .
H25A H -0.1219 0.6456 0.2817 0.099 Uiso 1 1 calc R
H25B H -0.3101 0.6404 0.3141 0.099 Uiso 1 1 calc R
H25C H -0.2992 0.5843 0.2727 0.099 Uiso 1 1 calc R
C36 C -0.0009(8) 0.7083(4) 0.12858(17) 0.0683(15) Uani 1 1 d .
H36A H -0.1287 0.7073 0.1126 0.102 Uiso 1 1 calc R
H36B H 0.0079 0.7565 0.1456 0.102 Uiso 1 1 calc R
H36C H 0.0057 0.6631 0.1481 0.102 Uiso 1 1 calc R
C27 C 0.0400(8) 0.5878(3) 0.35591(16) 0.0632(14) Uani 1 1 d .
H27A H 0.1046 0.5483 0.3742 0.095 Uiso 1 1 calc R
H27B H -0.0373 0.6239 0.3742 0.095 Uiso 1 1 calc R
H27C H 0.1436 0.6169 0.3400 0.095 Uiso 1 1 calc R
C35 C 0.6220(10) 0.8486(3) 0.07015(16) 0.0734(17) Uani 1 1 d .
H35A H 0.5647 0.8904 0.0523 0.110 Uiso 1 1 calc R
H35B H 0.7555 0.8345 0.0590 0.110 Uiso 1 1 calc R
H35C H 0.6345 0.8667 0.1002 0.110 Uiso 1 1 calc R
C9 C 0.6479(11) 0.1136(4) 0.04554(16) 0.0778(18) Uani 1 1 d .
H9 H 0.6143 0.0610 0.0392 0.093 Uiso 1 1 calc R
C26 C -0.2548(8) 0.4880(3) 0.34228(19) 0.0655(14) Uani 1 1 d .
H26A H -0.3132 0.4566 0.3188 0.098 Uiso 1 1 calc R
H26B H -0.3626 0.5160 0.3575 0.098 Uiso 1 1 calc R
H26C H -0.1843 0.4537 0.3627 0.098 Uiso 1 1 calc R
C8 C 0.8301(12) 0.1474(3) 0.02558(17) 0.082(2) Uani 1 1 d .
H8 H 0.9173 0.1160 0.0085 0.098 Uiso 1 1 calc R
O1 O -0.0999(4) 0.5646(2) 0.09614(10) 0.0551(8) Uani 1 1 d .

loop_
_atom_site_aniso_label
_atom_site_aniso_U_11
_atom_site_aniso_U_22
_atom_site_aniso_U_33
_atom_site_aniso_U_23
_atom_site_aniso_U_13
_atom_site_aniso_U_12
S1 0.0355(5) 0.0486(6) 0.0448(5) 0.0127(4) -0.0054(4) -0.0071(5)
O3 0.0463(16) 0.0331(14) 0.0513(15) 0.0008(12) 0.0023(14) 0.0056(13)
O5 0.0498(17) 0.0523(17) 0.0474(15) -0.0070(13) 0.0054(14) 0.0176(15)
N2 0.0409(18) 0.0307(15) 0.0362(15) 0.0007(13) 0.0061(14) 0.0097(14)
C28 0.0337(19) 0.040(2) 0.0375(19) 0.0102(16) -0.0062(17) -0.0005(16)
C16 0.034(2) 0.0319(17) 0.0362(17) -0.0038(14) 0.0011(16) 0.0020(16)
N1 0.052(2) 0.0386(18) 0.0489(19) 0.0075(15) -0.0170(17) -0.0045(17)
O2 0.0453(16) 0.065(2) 0.0457(15) 0.0086(14) -0.0145(14) -0.0122(15)
C17 0.044(2) 0.0377(19) 0.0403(19) 0.0021(16) 0.0041(18) 0.0033(18)
C21 0.038(2) 0.0321(18) 0.0327(16) 0.0016(14) -0.0002(16) 0.0005(16)
C29 0.038(2) 0.048(2) 0.0372(18) 0.0083(17) -0.0046(17) -0.0090(19)
C33 0.044(2) 0.050(2) 0.045(2) 0.0089(19) -0.002(2) 0.008(2)
O4 0.069(2) 0.072(2) 0.0464(16) 0.0097(16) 0.0169(17) 0.030(2)
C3 0.040(2) 0.047(2) 0.0383(19) -0.0022(17) -0.0075(18) 0.0031(19)
C20 0.040(2) 0.0351(19) 0.0384(19) -0.0011(16) -0.0013(17) 0.0035(17)
C14 0.0333(19) 0.0268(16) 0.0363(17) -0.0009(14) -0.0020(15) 0.0028(15)
C22 0.032(2) 0.039(2) 0.049(2) 0.0004(17) -0.0031(18) -0.0045(17)
C2 0.0265(17) 0.0327(18) 0.0427(19) -0.0036(16) -0.0026(16) 0.0025(15)
C6 0.046(2) 0.047(2) 0.055(2) 0.006(2) 0.000(2) -0.005(2)
C13 0.032(2) 0.050(2) 0.045(2) -0.0007(18) -0.0010(18) -0.0065(19)
C15 0.035(2) 0.0357(18) 0.0392(19) -0.0007(15) -0.0015(17) 0.0008(17)
C5 0.053(3) 0.066(3) 0.054(3) 0.003(2) 0.003(2) -0.015(2)
C11 0.059(3) 0.045(2) 0.051(2) 0.0028(19) -0.007(2) -0.012(2)
C4 0.044(2) 0.078(3) 0.045(2) -0.015(2) 0.006(2) -0.005(2)
C18 0.044(2) 0.0382(19) 0.042(2) 0.0074(16) -0.0029(19) 0.0030(18)
C30 0.057(3) 0.055(3) 0.040(2) 0.0116(19) -0.010(2) -0.018(2)
C23 0.041(2) 0.048(2) 0.0400(19) -0.0055(18) 0.0019(18) 0.008(2)
C19 0.044(2) 0.038(2) 0.046(2) -0.0036(17) 0.0047(19) 0.0053(19)
C1 0.060(3) 0.039(2) 0.043(2) 0.0075(17) -0.020(2) -0.005(2)
C24 0.046(2) 0.051(2) 0.053(2) -0.015(2) 0.010(2) 0.013(2)
C34 0.039(2) 0.068(3) 0.050(2) -0.001(2) 0.000(2) -0.008(2)
C10 0.088(4) 0.047(2) 0.065(3) -0.007(2) 0.010(3) -0.004(3)
C32 0.072(3) 0.040(2) 0.056(3) 0.009(2) -0.016(3) -0.005(2)
C31 0.069(3) 0.050(2) 0.042(2) 0.0178(19) -0.016(2) -0.018(2)
C12 0.066(3) 0.045(2) 0.047(2) -0.0089(19) -0.010(2) 0.009(2)
C7 0.092(4) 0.079(4) 0.052(3) 0.000(3) 0.013(3) -0.001(3)
C25 0.060(3) 0.064(3) 0.075(3) -0.008(3) 0.003(3) 0.025(3)
C36 0.055(3) 0.084(4) 0.066(3) -0.010(3) 0.011(3) 0.007(3)
C27 0.048(3) 0.075(3) 0.067(3) -0.025(3) 0.002(2) 0.002(3)
C35 0.109(5) 0.055(3) 0.056(3) 0.014(2) -0.019(3) -0.036(3)
C9 0.113(5) 0.071(3) 0.050(3) -0.003(3) 0.016(3) 0.012(4)
C26 0.047(3) 0.057(3) 0.093(4) -0.016(3) 0.024(3) -0.002(2)
C8 0.131(6) 0.058(3) 0.057(3) -0.008(2) 0.026(4) 0.009(4)
O1 0.0352(15) 0.070(2) 0.0599(17) 0.0175(16) 0.0091(14) -0.0077(15)

loop_
_atom_type_symbol
_atom_type_description
_atom_type_scat_dispersion_real
_atom_type_scat_dispersion_imag
_atom_type_scat_source
C C 0.0033 0.0016 'International Tables Vol C Tables 4.2.6.8 and 6.1.1.4'
H H 0.0000 0.0000 'International Tables Vol C Tables 4.2.6.8 and 6.1.1.4'
N N 0.0061 0.0033 'International Tables Vol C Tables 4.2.6.8 and 6.1.1.4'
O O 0.0106 0.0060 'International Tables Vol C Tables 4.2.6.8 and 6.1.1.4'
S S 0.1246 0.1234 'International Tables Vol C Tables 4.2.6.8 and 6.1.1.4'

loop_
_geom_angle_atom_site_label_1
_geom_angle_atom_site_label_2
_geom_angle_atom_site_label_3
_geom_angle
O2 S1 O1 118.41(19)
O2 S1 N1 105.51(19)
O1 S1 N1 107.48(19)
O2 S1 C28 109.82(18)
O1 S1 C28 108.5(2)
N1 S1 C28 106.40(17)
C23 O5 C24 119.4(3)
C23 N2 C15 126.4(3)
C23 N2 C16 123.8(3)
C15 N2 C16 109.6(3)
C33 C28 C29 122.0(4)
C33 C28 S1 120.5(3)
C29 C28 S1 117.4(3)
C21 C16 C17 123.0(3)
C21 C16 N2 108.7(3)
C17 C16 N2 128.3(3)
C1 N1 S1 116.5(3)
C18 C17 C16 117.1(4)
C16 C21 C20 118.5(3)
C16 C21 C14 111.6(3)
C20 C21 C14 129.8(3)
C30 C29 C28 118.4(4)
C30 C29 C34 115.7(4)
C28 C29 C34 125.9(4)
C28 C33 C32 116.5(4)
C28 C33 C36 127.0(4)
C32 C33 C36 116.5(4)
C12 C3 C4 117.8(4)
C12 C3 C2 123.7(4)
C4 C3 C2 118.4(4)
C19 C20 C21 119.9(4)
C21 C14 C15 101.7(3)
C21 C14 C22 111.9(3)
C15 C14 C22 107.2(3)
C21 C14 C2 112.9(3)
C15 C14 C2 108.1(3)
C22 C14 C2 114.1(3)
C3 C2 C13 111.1(3)
C3 C2 C1 109.0(3)
C13 C2 C1 107.9(3)
C3 C2 C14 112.1(3)
C13 C2 C14 108.0(3)
C1 C2 C14 108.8(3)
C5 C6 C11 123.6(5)
C5 C6 C7 120.1(5)
C11 C6 C7 116.2(5)
O3 C15 N2 125.8(4)
O3 C15 C14 126.0(4)
N2 C15 C14 108.1(3)
C6 C5 C4 118.8(5)
C10 C11 C6 124.0(5)
C10 C11 C12 118.8(5)
C6 C11 C12 117.2(4)
C5 C4 C3 122.4(5)
C17 C18 C19 121.2(4)
C29 C30 C31 121.3(4)
O4 C23 O5 126.8(4)
O4 C23 N2 122.7(4)
O5 C23 N2 110.4(3)
C20 C19 C18 120.1(4)
N1 C1 C2 111.6(3)
O5 C24 C26 110.8(4)
O5 C24 C27 107.3(4)
C26 C24 C27 116.3(4)
O5 C24 C25 100.9(3)
C26 C24 C25 110.3(4)
C27 C24 C25 110.1(4)
C9 C10 C11 117.5(6)
C31 C32 C33 122.8(4)
C32 C31 C30 119.0(4)
C32 C31 C35 120.3(5)
C30 C31 C35 120.6(5)
C3 C12 C11 119.9(5)
C8 C7 C6 120.4(6)
C10 C9 C8 122.8(6)
C7 C8 C9 118.9(6)

loop_
_geom_bond_atom_site_label_1
_geom_bond_atom_site_label_2
_geom_bond_distance
S1 O2 1.436(3)
S1 O1 1.441(3)
S1 N1 1.635(3)
S1 C28 1.787(4)
O3 C15 1.217(4)
O5 C23 1.337(5)
O5 C24 1.496(4)
N2 C23 1.412(5)
N2 C15 1.415(5)
N2 C16 1.437(4)
C28 C33 1.398(6)
C28 C29 1.418(5)
C16 C21 1.390(5)
C16 C17 1.401(5)
N1 C1 1.476(5)
C17 C18 1.392(5)
C21 C20 1.408(5)
C21 C14 1.493(5)
C29 C30 1.393(6)
C29 C34 1.516(6)
C33 C32 1.429(6)
C33 C36 1.515(6)
O4 C23 1.189(5)
C3 C12 1.357(6)
C3 C4 1.462(6)
C3 C2 1.528(5)
C20 C19 1.385(5)
C14 C15 1.547(5)
C14 C22 1.548(5)
C14 C2 1.603(5)
C2 C13 1.539(5)
C2 C1 1.549(5)
C6 C5 1.347(6)
C6 C11 1.392(6)
C6 C7 1.501(7)
C5 C4 1.368(7)
C11 C10 1.389(6)
C11 C12 1.488(6)
C18 C19 1.409(5)
C30 C31 1.403(7)
C24 C26 1.507(7)
C24 C27 1.526(6)
C24 C25 1.547(6)
C10 C9 1.372(7)
C32 C31 1.369(7)
C31 C35 1.521(6)
C7 C8 1.343(7)
C9 C8 1.444(9)
